data_7054823
loop_
_publ_author_name
'Sroor, Farid M.'
'Hrib, Cristian G.'
'Hilfert, Liane'
'Busse, Sabine'
'Edelmann, Frank T.'

_publ_section_title
;
 Synthesis and catalytic activity of homoleptic
 lanthanide-tris(cyclopropylethinyl)amidinates
;
_journal_issue 10
_journal_name_full 'New J. Chem.'
_journal_page_first 7595
_journal_paper_doi 10.1039/C5NJ00555H
_journal_volume 39
_journal_year 2015
_chemical_formula_sum 'C36 H57 Ho N6'
_chemical_formula_weight 738.81
_chemical_name_systematic
; 
 ? 
;
_space_group_IT_number 2
_symmetry_cell_setting triclinic
_symmetry_space_group_name_Hall '-P 1'
_symmetry_space_group_name_H-M 'P -1'
_atom_sites_solution_hydrogens geom
_atom_sites_solution_primary direct
_atom_sites_solution_secondary difmap
_audit_creation_method SHELXL-97
_audit_update_record
;
2015-02-23 deposited with the CCDC.
2015-04-15 downloaded from the CCDC.
;
_cell_angle_alpha 101.28(3)
_cell_angle_beta 105.35(3)
_cell_angle_gamma 108.19(3)
_cell_formula_units_Z 2
_cell_length_a 9.776(2)
_cell_length_b 13.149(3)
_cell_length_c 16.983(3)
_cell_measurement_reflns_used 44289
_cell_measurement_temperature 153(2)
_cell_measurement_theta_max 29.65
_cell_measurement_theta_min 2.24
_cell_volume 1905.5(10)
_computing_cell_refinement 'STOE X-AREA'
_computing_data_collection 'STOE X-AREA'
_computing_data_reduction 'STOE X-RED'
_computing_molecular_graphics 'Bruker SHELXTL'
_computing_publication_material 'Bruker SHELXTL'
_computing_structure_refinement 'SHELXL-97 (Sheldrick, 1997)'
_computing_structure_solution 'SHELXS-97 (Sheldrick, 1990)'
_diffrn_ambient_temperature 153(2)
_diffrn_detector_area_resol_mean 6.67
_diffrn_measured_fraction_theta_full 0.987
_diffrn_measured_fraction_theta_max 0.987
_diffrn_measurement_device_type 'STOE IPDS 2T'
_diffrn_measurement_method 'rotation method'
_diffrn_radiation_monochromator graphite
_diffrn_radiation_source 'fine-focus sealed tube'
_diffrn_radiation_type MoK\a
_diffrn_radiation_wavelength 0.71073
_diffrn_reflns_av_R_equivalents 0.0598
_diffrn_reflns_av_sigmaI/netI 0.0470
_diffrn_reflns_limit_h_max 13
_diffrn_reflns_limit_h_min -13
_diffrn_reflns_limit_k_max 18
_diffrn_reflns_limit_k_min -18
_diffrn_reflns_limit_l_max 23
_diffrn_reflns_limit_l_min -19
_diffrn_reflns_number 21302
_diffrn_reflns_theta_full 29.21
_diffrn_reflns_theta_max 29.21
_diffrn_reflns_theta_min 2.31
_exptl_absorpt_coefficient_mu 2.106
_exptl_absorpt_correction_T_max 0.3338
_exptl_absorpt_correction_T_min 0.3176
_exptl_absorpt_correction_type sphere
_exptl_absorpt_process_details
;
Interpolation using  Int.Tab. Vol. C (1992) p. 523,Tab. 6.3.3.3
for values of muR in the range 0-2.5, and Int.Tab. Vol.II (1959)
p.302; Table 5.3.6 B for muR in the range 2.6-10.0.
The interpolation procedure of C.W.Dwiggins Jr (Acta Cryst.(1975)
A31,146-148) is used with some modification.
;
_exptl_crystal_colour red
_exptl_crystal_density_diffrn 1.288
_exptl_crystal_density_method 'not measured'
_exptl_crystal_description prism
_exptl_crystal_F_000 764
_exptl_crystal_size_max 0.40
_exptl_crystal_size_mid 0.40
_exptl_crystal_size_min 0.20
_exptl_crystal_size_rad 0.4000
_refine_diff_density_max 2.465
_refine_diff_density_min -1.743
_refine_diff_density_rms 0.107
_refine_ls_extinction_coef 0.0092(7)
_refine_ls_extinction_expression Fc^*^=kFc[1+0.001xFc^2^\l^3^/sin(2\q)]^-1/4^
_refine_ls_extinction_method SHELXL
_refine_ls_goodness_of_fit_ref 1.040
_refine_ls_hydrogen_treatment constr
_refine_ls_matrix_type full
_refine_ls_number_parameters 461
_refine_ls_number_reflns 10209
_refine_ls_number_restraints 38
_refine_ls_restrained_S_all 1.038
_refine_ls_R_factor_all 0.0379
_refine_ls_R_factor_gt 0.0343
_refine_ls_shift/su_max 0.003
_refine_ls_shift/su_mean 0.000
_refine_ls_structure_factor_coef Fsqd
_refine_ls_weighting_details 'calc w=1/[\s^2^(Fo^2^)+(0.0573P)^2^+0.5995P] where P=(Fo^2^+2Fc^2^)/3'
_refine_ls_weighting_scheme calc
_refine_ls_wR_factor_gt 0.0891
_refine_ls_wR_factor_ref 0.0908
_reflns_number_gt 9422
_reflns_number_total 10209
_reflns_threshold_expression >2sigma(I)
_cod_data_source_file c5nj00555h2.cif
_cod_data_source_block ip298
_cod_depositor_comments 'Adding full bibliography for 7054823--7054824.cif.'
_cod_original_cell_volume 1905.6(7)
_cod_original_sg_symbol_H-M P-1
_cod_database_code 7054823

loop_
_symmetry_equiv_pos_as_xyz
'x, y, z'
'-x, -y, -z'

loop_
_atom_site_label
_atom_site_type_symbol
_atom_site_fract_x
_atom_site_fract_y
_atom_site_fract_z
_atom_site_U_iso_or_equiv
_atom_site_adp_type
_atom_site_occupancy
_atom_site_symmetry_multiplicity
_atom_site_calc_flag
_atom_site_refinement_flags
_atom_site_disorder_assembly
_atom_site_disorder_group
Ho Ho 0.540510(12) 0.820133(9) 0.720479(7) 0.02638(6) Uani 1 1 d . A .
N1 N 0.7259(3) 0.9751(2) 0.70757(17) 0.0402(6) Uani 1 1 d . . .
N2 N 0.7211(3) 0.9729(2) 0.83899(15) 0.0360(5) Uani 1 1 d . . .
N3 N 0.3251(3) 0.8683(2) 0.68413(16) 0.0342(5) Uani 1 1 d . . .
N4 N 0.3558(3) 0.7474(2) 0.58139(16) 0.0384(5) Uani 1 1 d . . .
N5 N 0.6588(3) 0.6914(2) 0.73381(17) 0.0335(5) Uani 1 1 d . . .
N6 N 0.4492(3) 0.6658(2) 0.77248(18) 0.0373(6) Uani 1 1 d . . .
C1 C 0.7888(3) 1.0227(2) 0.7908(2) 0.0358(6) Uani 1 1 d . A .
C2 C 0.9272(4) 1.1257(3) 0.8279(2) 0.0483(8) Uani 1 1 d . . .
C3 C 1.0347(5) 1.2118(4) 0.8548(3) 0.0657(12) Uani 1 1 d . A .
C4 C 1.1632(6) 1.3245(5) 0.8837(3) 0.0687(12) Uani 1 1 d . . .
H4 H 1.1439 1.3814 0.8558 0.082 Uiso 1 1 calc R A .
C5 C 1.2590(8) 1.3662(5) 0.9751(3) 0.089(2) Uani 1 1 d . A .
H5A H 1.2984 1.4479 1.0043 0.107 Uiso 1 1 calc R . .
H5B H 1.2342 1.3177 1.0113 0.107 Uiso 1 1 calc R . .
C6 C 1.3183(6) 1.3291(6) 0.9107(4) 0.0861(18) Uani 1 1 d . A .
H6A H 1.3324 1.2571 0.9061 0.103 Uiso 1 1 calc R . .
H6B H 1.3965 1.3872 0.8991 0.103 Uiso 1 1 calc R . .
C7 C 0.7638(15) 1.0291(11) 0.6432(7) 0.034(2) Uani 0.552(16) 1 d PDU A 1
H7 H 0.8440 1.1065 0.6738 0.041 Uiso 0.552(16) 1 calc PR A 1
C8 C 0.8275(17) 0.9627(13) 0.5901(11) 0.069(4) Uani 0.552(16) 1 d PDU A 1
H8A H 0.9279 0.9687 0.6262 0.103 Uiso 0.552(16) 1 calc PR A 1
H8B H 0.8390 0.9929 0.5428 0.103 Uiso 0.552(16) 1 calc PR A 1
H8C H 0.7568 0.8837 0.5670 0.103 Uiso 0.552(16) 1 calc PR A 1
C9 C 0.6236(11) 1.0377(10) 0.5830(7) 0.062(3) Uani 0.552(16) 1 d PD A 1
H9A H 0.5437 0.9623 0.5529 0.093 Uiso 0.552(16) 1 calc PR A 1
H9B H 0.6533 1.0730 0.5411 0.093 Uiso 0.552(16) 1 calc PR A 1
H9C H 0.5839 1.0834 0.6163 0.093 Uiso 0.552(16) 1 calc PR A 1
C7' C 0.798(3) 1.0300(17) 0.6565(11) 0.046(4) Uani 0.448(16) 1 d PDU A 2
H7' H 0.9122 1.0691 0.6863 0.055 Uiso 0.448(16) 1 calc PR A 2
C8' C 0.757(2) 0.9423(14) 0.5707(9) 0.062(4) Uani 0.448(16) 1 d PDU A 2
H8'1 H 0.8093 0.8908 0.5798 0.093 Uiso 0.448(16) 1 calc PR A 2
H8'2 H 0.7892 0.9802 0.5306 0.093 Uiso 0.448(16) 1 calc PR A 2
H8'3 H 0.6454 0.8997 0.5468 0.093 Uiso 0.448(16) 1 calc PR A 2
C9' C 0.7233(19) 1.1117(12) 0.6341(11) 0.079(6) Uani 0.448(16) 1 d PD A 2
H9'1 H 0.6137 1.0696 0.6009 0.118 Uiso 0.448(16) 1 calc PR A 2
H9'2 H 0.7726 1.1525 0.6002 0.118 Uiso 0.448(16) 1 calc PR A 2
H9'3 H 0.7355 1.1653 0.6870 0.118 Uiso 0.448(16) 1 calc PR A 2
C10 C 0.7884(4) 1.0163(3) 0.93236(19) 0.0442(7) Uani 1 1 d . A .
H10 H 0.9026 1.0522 0.9489 0.053 Uiso 1 1 calc R . .
C11 C 0.7322(7) 1.1040(5) 0.9667(3) 0.0707(14) Uani 1 1 d . . .
H11A H 0.7482 1.1613 0.9371 0.106 Uiso 1 1 calc R A .
H11B H 0.7894 1.1393 1.0283 0.106 Uiso 1 1 calc R . .
H11C H 0.6224 1.0684 0.9570 0.106 Uiso 1 1 calc R . .
C12 C 0.7515(6) 0.9185(4) 0.9685(2) 0.0633(11) Uani 1 1 d . . .
H12A H 0.6399 0.8815 0.9522 0.095 Uiso 1 1 calc R A .
H12B H 0.7988 0.9461 1.0311 0.095 Uiso 1 1 calc R . .
H12C H 0.7921 0.8645 0.9456 0.095 Uiso 1 1 calc R . .
C13 C 0.2733(3) 0.8043(3) 0.60294(18) 0.0334(5) Uani 1 1 d . A .
C14 C 0.1356(4) 0.8000(3) 0.54099(19) 0.0397(6) Uani 1 1 d . . .
C15 C 0.0262(4) 0.7983(3) 0.4889(2) 0.0436(7) Uani 1 1 d . A .
C16 C -0.1038(4) 0.7957(4) 0.4227(2) 0.0490(8) Uani 1 1 d . . .
H16 H -0.1192 0.8681 0.4279 0.059 Uiso 1 1 calc R A .
C17 C -0.1465(5) 0.7232(4) 0.3336(2) 0.0524(9) Uani 1 1 d . A .
H17A H -0.1837 0.7517 0.2857 0.063 Uiso 1 1 calc R . .
H17B H -0.0855 0.6776 0.3236 0.063 Uiso 1 1 calc R . .
C18 C -0.2440(5) 0.6929(6) 0.3830(3) 0.0804(17) Uani 1 1 d . A .
H18A H -0.2456 0.6277 0.4041 0.096 Uiso 1 1 calc R . .
H18B H -0.3437 0.7016 0.3663 0.096 Uiso 1 1 calc R . .
C19 C 0.2573(4) 0.9472(3) 0.7107(2) 0.0404(7) Uani 1 1 d . A .
H19 H 0.1477 0.9189 0.6721 0.048 Uiso 1 1 calc R . .
C20 C 0.3443(7) 1.0617(4) 0.7043(4) 0.0715(13) Uani 1 1 d . . .
H20A H 0.4526 1.0889 0.7406 0.107 Uiso 1 1 calc R A .
H20B H 0.2997 1.1148 0.7234 0.107 Uiso 1 1 calc R . .
H20C H 0.3368 1.0551 0.6446 0.107 Uiso 1 1 calc R . .
C21 C 0.2627(5) 0.9565(4) 0.8016(2) 0.0541(9) Uani 1 1 d . . .
H21A H 0.2033 0.8829 0.8045 0.081 Uiso 1 1 calc R A .
H21B H 0.2187 1.0106 0.8197 0.081 Uiso 1 1 calc R . .
H21C H 0.3697 0.9821 0.8396 0.081 Uiso 1 1 calc R . .
C22 C 0.300(2) 0.6606(17) 0.4982(12) 0.054(6) Uani 0.48(4) 1 d PDU A 1
H22 H 0.2079 0.6660 0.4588 0.065 Uiso 0.48(4) 1 calc PR A 1
C23 C 0.256(5) 0.5456(13) 0.5095(19) 0.130(14) Uani 0.48(4) 1 d PD A 1
H23A H 0.2094 0.4886 0.4532 0.195 Uiso 0.48(4) 1 calc PR A 1
H23B H 0.1822 0.5359 0.5395 0.195 Uiso 0.48(4) 1 calc PR A 1
H23C H 0.3481 0.5374 0.5432 0.195 Uiso 0.48(4) 1 calc PR A 1
C24 C 0.425(2) 0.6787(15) 0.4594(10) 0.064(4) Uani 0.48(4) 1 d PDU A 1
H24A H 0.5201 0.6851 0.5015 0.096 Uiso 0.48(4) 1 calc PR A 1
H24B H 0.4421 0.7479 0.4431 0.096 Uiso 0.48(4) 1 calc PR A 1
H24C H 0.3934 0.6149 0.4085 0.096 Uiso 0.48(4) 1 calc PR A 1
C22' C 0.3013(18) 0.6697(13) 0.4966(14) 0.042(4) Uani 0.52(4) 1 d PDU A 2
H22' H 0.2598 0.7037 0.4529 0.050 Uiso 0.52(4) 1 calc PR A 2
C23' C 0.1775(17) 0.5625(11) 0.4902(10) 0.071(4) Uani 0.52(4) 1 d PD A 2
H23D H 0.2222 0.5242 0.5275 0.107 Uiso 0.52(4) 1 calc PR A 2
H23E H 0.1317 0.5134 0.4308 0.107 Uiso 0.52(4) 1 calc PR A 2
H23F H 0.0979 0.5800 0.5081 0.107 Uiso 0.52(4) 1 calc PR A 2
C24' C 0.4340(16) 0.6429(19) 0.4812(15) 0.078(5) Uani 0.52(4) 1 d PDU A 2
H24D H 0.5206 0.7130 0.4925 0.117 Uiso 0.52(4) 1 calc PR A 2
H24E H 0.4013 0.5972 0.4216 0.117 Uiso 0.52(4) 1 calc PR A 2
H24F H 0.4658 0.6013 0.5197 0.117 Uiso 0.52(4) 1 calc PR A 2
C25 C 0.5603(3) 0.6318(2) 0.76485(18) 0.0314(5) Uani 1 1 d . A .
C26 C 0.5774(3) 0.5346(3) 0.7879(2) 0.0362(6) Uani 1 1 d . . .
C27 C 0.6081(4) 0.4599(3) 0.8061(3) 0.0490(8) Uani 1 1 d . A .
C28 C 0.6568(7) 0.3739(4) 0.8305(5) 0.0853(18) Uani 1 1 d . . .
H28 H 0.5801 0.3140 0.8425 0.102 Uiso 1 1 calc R A .
C29 C 0.7624(14) 0.3408(10) 0.7969(10) 0.175(6) Uani 1 1 d . A .
H29A H 0.7490 0.2608 0.7852 0.210 Uiso 1 1 calc R . .
H29B H 0.7956 0.3766 0.7554 0.210 Uiso 1 1 calc R . .
C30 C 0.8217(11) 0.4075(8) 0.8838(8) 0.151(5) Uani 1 1 d . A .
H30A H 0.8916 0.4868 0.8985 0.182 Uiso 1 1 calc R . .
H30B H 0.8449 0.3707 0.9284 0.182 Uiso 1 1 calc R . .
C31 C 0.7976(3) 0.6713(3) 0.7340(2) 0.0339(6) Uani 1 1 d . A .
H31 H 0.7720 0.5885 0.7161 0.041 Uiso 1 1 calc R . .
C32 C 0.9199(4) 0.7248(3) 0.8237(2) 0.0464(8) Uani 1 1 d . . .
H32A H 0.9440 0.8058 0.8418 0.070 Uiso 1 1 calc R A .
H32B H 1.0130 0.7120 0.8227 0.070 Uiso 1 1 calc R . .
H32C H 0.8810 0.6910 0.8639 0.070 Uiso 1 1 calc R . .
C33 C 0.8552(4) 0.7210(3) 0.6701(2) 0.0462(8) Uani 1 1 d . . .
H33A H 0.7772 0.6833 0.6127 0.069 Uiso 1 1 calc R A .
H33B H 0.9502 0.7104 0.6706 0.069 Uiso 1 1 calc R . .
H33C H 0.8754 0.8014 0.6858 0.069 Uiso 1 1 calc R . .
C34 C 0.3262(4) 0.5990(3) 0.7968(2) 0.0429(7) Uani 1 1 d . A .
H34 H 0.3350 0.5254 0.7975 0.052 Uiso 1 1 calc R . .
C35 C 0.3400(5) 0.6621(6) 0.8855(3) 0.0766(16) Uani 1 1 d . . .
H35A H 0.4379 0.6726 0.9273 0.115 Uiso 1 1 calc R A .
H35B H 0.2550 0.6189 0.9009 0.115 Uiso 1 1 calc R . .
H35C H 0.3359 0.7357 0.8854 0.115 Uiso 1 1 calc R . .
C36 C 0.1727(4) 0.5784(3) 0.7320(3) 0.0494(8) Uani 1 1 d . . .
H36A H 0.1672 0.6506 0.7283 0.074 Uiso 1 1 calc R A .
H36B H 0.0897 0.5381 0.7501 0.074 Uiso 1 1 calc R . .
H36C H 0.1618 0.5333 0.6758 0.074 Uiso 1 1 calc R . .

loop_
_atom_site_aniso_label
_atom_site_aniso_U_11
_atom_site_aniso_U_22
_atom_site_aniso_U_33
_atom_site_aniso_U_23
_atom_site_aniso_U_13
_atom_site_aniso_U_12
Ho 0.02480(8) 0.02689(7) 0.02743(7) 0.00934(5) 0.00576(5) 0.01208(5)
N1 0.0447(14) 0.0356(13) 0.0333(12) 0.0086(10) 0.0147(11) 0.0066(11)
N2 0.0361(12) 0.0396(13) 0.0257(10) 0.0061(9) 0.0055(9) 0.0126(10)
N3 0.0318(12) 0.0388(13) 0.0325(11) 0.0097(9) 0.0053(9) 0.0198(10)
N4 0.0383(13) 0.0381(13) 0.0315(11) 0.0042(10) 0.0017(10) 0.0181(11)
N5 0.0261(11) 0.0340(12) 0.0471(13) 0.0171(10) 0.0139(10) 0.0163(9)
N6 0.0312(12) 0.0408(13) 0.0549(16) 0.0267(12) 0.0209(12) 0.0208(11)
C1 0.0297(13) 0.0300(13) 0.0420(15) 0.0060(11) 0.0103(11) 0.0092(11)
C2 0.0371(16) 0.0420(17) 0.0533(19) 0.0040(14) 0.0126(14) 0.0082(14)
C3 0.043(2) 0.062(3) 0.070(3) 0.000(2) 0.0176(19) 0.0057(19)
C4 0.071(3) 0.072(3) 0.058(2) 0.024(2) 0.021(2) 0.020(2)
C5 0.093(4) 0.075(3) 0.051(3) 0.008(2) 0.006(3) -0.007(3)
C6 0.049(3) 0.093(4) 0.083(4) 0.028(3) 0.014(2) -0.008(3)
C7 0.042(7) 0.032(3) 0.030(4) 0.014(3) 0.017(4) 0.009(4)
C8 0.096(9) 0.071(8) 0.099(11) 0.059(8) 0.073(9) 0.056(8)
C9 0.057(5) 0.071(6) 0.075(6) 0.046(5) 0.032(4) 0.027(5)
C7' 0.037(7) 0.045(5) 0.051(7) 0.018(5) 0.009(5) 0.013(5)
C8' 0.108(13) 0.061(7) 0.043(5) 0.028(5) 0.042(8) 0.045(9)
C9' 0.117(13) 0.069(8) 0.133(13) 0.076(9) 0.096(12) 0.072(9)
C10 0.0383(16) 0.055(2) 0.0258(13) 0.0008(12) -0.0005(11) 0.0175(15)
C11 0.089(4) 0.075(3) 0.0403(19) -0.0032(19) 0.005(2) 0.049(3)
C12 0.087(3) 0.073(3) 0.0354(17) 0.0188(17) 0.0190(19) 0.038(3)
C13 0.0280(12) 0.0375(14) 0.0320(13) 0.0131(11) 0.0045(10) 0.0125(11)
C14 0.0329(14) 0.0567(19) 0.0297(13) 0.0157(12) 0.0084(11) 0.0182(14)
C15 0.0388(16) 0.064(2) 0.0305(14) 0.0130(13) 0.0117(12) 0.0238(15)
C16 0.0428(18) 0.072(2) 0.0320(14) 0.0093(15) 0.0063(13) 0.0309(18)
C17 0.059(2) 0.062(2) 0.0303(14) 0.0069(14) 0.0038(14) 0.0304(19)
C18 0.041(2) 0.122(5) 0.054(2) 0.025(3) 0.0033(19) 0.013(3)
C19 0.0361(15) 0.0506(18) 0.0396(15) 0.0116(13) 0.0108(12) 0.0266(14)
C20 0.098(4) 0.054(2) 0.097(4) 0.036(2) 0.056(3) 0.049(3)
C21 0.055(2) 0.068(3) 0.0427(18) 0.0109(17) 0.0188(16) 0.031(2)
C22 0.059(9) 0.057(8) 0.022(6) -0.013(5) -0.002(6) 0.021(6)
C23 0.20(3) 0.043(7) 0.125(18) -0.013(8) 0.11(2) -0.010(11)
C24 0.081(8) 0.052(7) 0.051(6) -0.002(4) 0.022(5) 0.028(6)
C22' 0.041(6) 0.039(5) 0.043(7) 0.011(5) 0.008(5) 0.019(4)
C23' 0.075(8) 0.039(5) 0.072(6) -0.006(4) 0.014(6) 0.010(5)
C24' 0.063(6) 0.069(10) 0.081(10) -0.020(7) 0.019(6) 0.029(6)
C25 0.0253(12) 0.0333(13) 0.0373(13) 0.0132(10) 0.0084(10) 0.0141(10)
C26 0.0285(13) 0.0342(14) 0.0494(16) 0.0173(12) 0.0133(12) 0.0139(11)
C27 0.0375(16) 0.0409(17) 0.075(2) 0.0282(17) 0.0173(16) 0.0187(14)
C28 0.074(3) 0.054(3) 0.152(6) 0.064(3) 0.038(3) 0.038(3)
C29 0.170(11) 0.140(9) 0.320(18) 0.126(11) 0.123(12) 0.133(9)
C30 0.121(7) 0.104(6) 0.225(11) 0.077(7) -0.007(7) 0.077(6)
C31 0.0298(13) 0.0346(14) 0.0436(15) 0.0122(11) 0.0142(11) 0.0191(11)
C32 0.0307(15) 0.060(2) 0.0477(17) 0.0123(15) 0.0122(13) 0.0200(15)
C33 0.0410(17) 0.058(2) 0.058(2) 0.0270(17) 0.0259(16) 0.0294(16)
C34 0.0301(14) 0.0507(18) 0.0587(19) 0.0271(16) 0.0196(14) 0.0197(14)
C35 0.046(2) 0.122(5) 0.052(2) 0.032(3) 0.0241(19) 0.011(3)
C36 0.0320(15) 0.052(2) 0.063(2) 0.0173(17) 0.0161(15) 0.0155(15)

loop_
_atom_type_symbol
_atom_type_description
_atom_type_scat_dispersion_real
_atom_type_scat_dispersion_imag
_atom_type_scat_source
C C 0.0033 0.0016 'International Tables Vol C Tables 4.2.6.8 and 6.1.1.4'
H H 0.0000 0.0000 'International Tables Vol C Tables 4.2.6.8 and 6.1.1.4'
N N 0.0061 0.0033 'International Tables Vol C Tables 4.2.6.8 and 6.1.1.4'
Ho Ho -0.2175 4.6783 'International Tables Vol C Tables 4.2.6.8 and 6.1.1.4'

loop_
_geom_angle_atom_site_label_1
_geom_angle_atom_site_label_2
_geom_angle_atom_site_label_3
_geom_angle
N5 Ho N3 153.10(10)
N5 Ho N2 98.77(10)
N3 Ho N2 103.76(10)
N5 Ho N4 106.03(10)
N3 Ho N4 57.74(9)
N2 Ho N4 150.92(10)
N5 Ho N1 104.51(10)
N3 Ho N1 100.01(11)
N2 Ho N1 57.08(9)
N4 Ho N1 101.28(11)
N5 Ho N6 57.14(8)
N3 Ho N6 101.51(9)
N2 Ho N6 107.47(10)
N4 Ho N6 98.74(11)
N1 Ho N6 156.20(10)
N5 Ho C13 131.91(10)
N3 Ho C13 28.89(9)
N2 Ho C13 129.31(10)
N4 Ho C13 28.85(9)
N1 Ho C13 101.97(10)
N6 Ho C13 101.78(9)
N5 Ho C1 102.01(9)
N3 Ho C1 104.81(10)
N2 Ho C1 28.74(9)
N4 Ho C1 127.90(11)
N1 Ho C1 28.39(9)
N6 Ho C1 133.32(10)
C13 Ho C1 119.61(10)
N5 Ho C25 28.66(8)
N3 Ho C25 128.45(9)
N2 Ho C25 104.65(9)
N4 Ho C25 104.39(10)
N1 Ho C25 131.54(10)
N6 Ho C25 28.49(8)
C13 Ho C25 119.97(9)
C1 Ho C25 120.41(9)
C1 N1 C7' 116.5(8)
C1 N1 C7 124.7(6)
C7' N1 C7 13.6(9)
C1 N1 Ho 92.86(19)
C7' N1 Ho 150.4(8)
C7 N1 Ho 141.5(5)
C1 N2 C10 120.7(3)
C1 N2 Ho 92.83(18)
C10 N2 Ho 145.6(2)
C13 N3 C19 120.9(3)
C13 N3 Ho 92.74(18)
C19 N3 Ho 144.9(2)
C13 N4 C22' 120.3(7)
C13 N4 C22 122.4(9)
C22' N4 C22 4.7(14)
C13 N4 Ho 92.59(18)
C22' N4 Ho 146.9(7)
C22 N4 Ho 144.0(9)
C25 N5 C31 121.1(2)
C25 N5 Ho 93.91(17)
C31 N5 Ho 143.8(2)
C25 N6 C34 120.5(3)
C25 N6 Ho 92.33(17)
C34 N6 Ho 146.68(19)
N1 C1 N2 117.0(3)
N1 C1 C2 120.9(3)
N2 C1 C2 122.0(3)
N1 C1 Ho 58.75(16)
N2 C1 Ho 58.43(16)
C2 C1 Ho 176.1(2)
C3 C2 C1 176.1(5)
C2 C3 C4 175.2(6)
C6 C4 C5 59.3(4)
C6 C4 C3 117.8(5)
C5 C4 C3 116.0(5)
C6 C5 C4 59.3(4)
C5 C6 C4 61.4(4)
N1 C7 C8 110.0(9)
N1 C7 C9 112.1(9)
C8 C7 C9 108.6(9)
N1 C7' C9' 107.4(13)
N1 C7' C8' 108.1(15)
C9' C7' C8' 105.3(13)
N2 C10 C11 111.0(3)
N2 C10 C12 108.6(3)
C11 C10 C12 112.2(4)
N4 C13 N3 116.9(3)
N4 C13 C14 122.0(3)
N3 C13 C14 121.1(3)
N4 C13 Ho 58.55(15)
N3 C13 Ho 58.37(15)
C14 C13 Ho 178.0(2)
C15 C14 C13 177.7(4)
C14 C15 C16 177.5(3)
C15 C16 C18 120.0(4)
C15 C16 C17 118.5(3)
C18 C16 C17 58.4(3)
C18 C17 C16 60.0(3)
C17 C18 C16 61.6(3)
N3 C19 C21 109.5(3)
N3 C19 C20 109.8(3)
C21 C19 C20 110.2(4)
N4 C22 C23 110.4(13)
N4 C22 C24 109.6(13)
C23 C22 C24 109.0(13)
N4 C22' C23' 109.6(12)
N4 C22' C24' 108.8(13)
C23' C22' C24' 108.7(12)
N6 C25 N5 116.6(3)
N6 C25 C26 123.3(3)
N5 C25 C26 120.1(2)
N6 C25 Ho 59.18(15)
N5 C25 Ho 57.43(15)
C26 C25 Ho 177.5(2)
C27 C26 C25 172.3(3)
C26 C27 C28 176.0(4)
C29 C28 C27 120.1(6)
C29 C28 C30 57.6(7)
C27 C28 C30 118.2(5)
C30 C29 C28 63.2(7)
C29 C30 C28 59.2(6)
N5 C31 C33 108.2(3)
N5 C31 C32 110.2(3)
C33 C31 C32 110.7(3)
N6 C34 C36 109.0(3)
N6 C34 C35 109.3(3)
C36 C34 C35 110.0(3)

loop_
_geom_bond_atom_site_label_1
_geom_bond_atom_site_label_2
_geom_bond_distance
Ho N5 2.342(2)
Ho N3 2.348(2)
Ho N2 2.351(3)
Ho N4 2.353(3)
Ho N1 2.359(3)
Ho N6 2.383(3)
Ho C13 2.755(3)
Ho C1 2.756(3)
Ho C25 2.773(3)
N1 C1 1.312(4)
N1 C7' 1.42(3)
N1 C7 1.480(14)
N2 C1 1.327(4)
N2 C10 1.460(4)
N3 C13 1.333(4)
N3 C19 1.458(4)
N4 C13 1.331(4)
N4 C22' 1.44(2)
N4 C22 1.472(18)
N5 C25 1.333(4)
N5 C31 1.461(3)
N6 C25 1.324(3)
N6 C34 1.461(4)
C1 C2 1.461(5)
C2 C3 1.181(6)
C3 C4 1.496(7)
C4 C6 1.441(8)
C4 C5 1.470(7)
C5 C6 1.440(9)
C7 C8 1.513(11)
C7 C9 1.529(11)
C7' C9' 1.530(14)
C7' C8' 1.536(13)
C10 C11 1.508(6)
C10 C12 1.517(6)
C13 C14 1.449(4)
C14 C15 1.185(4)
C15 C16 1.443(5)
C16 C18 1.469(7)
C16 C17 1.492(5)
C17 C18 1.445(7)
C19 C21 1.510(5)
C19 C20 1.521(6)
C22 C23 1.503(13)
C22 C24 1.514(13)
C22' C23' 1.506(12)
C22' C24' 1.518(11)
C25 C26 1.453(4)
C26 C27 1.184(5)
C27 C28 1.446(5)
C28 C29 1.441(12)
C28 C30 1.497(10)
C29 C30 1.416(16)
C31 C33 1.513(5)
C31 C32 1.528(5)
C34 C36 1.514(5)
C34 C35 1.520(6)

loop_
_geom_torsion_atom_site_label_1
_geom_torsion_atom_site_label_2
_geom_torsion_atom_site_label_3
_geom_torsion_atom_site_label_4
_geom_torsion
N5 Ho N1 C1 -88.5(2)
N3 Ho N1 C1 102.7(2)
N2 Ho N1 C1 2.69(18)
N4 Ho N1 C1 161.5(2)
N6 Ho N1 C1 -51.7(3)
C13 Ho N1 C1 132.1(2)
C25 Ho N1 C1 -77.5(2)
N5 Ho N1 C7' 84.8(13)
N3 Ho N1 C7' -84.1(13)
N2 Ho N1 C7' 175.9(13)
N4 Ho N1 C7' -25.3(13)
N6 Ho N1 C7' 121.5(13)
C13 Ho N1 C7' -54.7(13)
C1 Ho N1 C7' 173.2(14)
C25 Ho N1 C7' 95.8(13)
N5 Ho N1 C7 103.4(7)
N3 Ho N1 C7 -65.5(7)
N2 Ho N1 C7 -165.5(7)
N4 Ho N1 C7 -6.7(7)
N6 Ho N1 C7 140.1(7)
C13 Ho N1 C7 -36.1(7)
C1 Ho N1 C7 -168.2(8)
C25 Ho N1 C7 114.4(7)
N5 Ho N2 C1 99.00(19)
N3 Ho N2 C1 -95.8(2)
N4 Ho N2 C1 -49.5(3)
N1 Ho N2 C1 -2.66(18)
N6 Ho N2 C1 157.20(18)
C13 Ho N2 C1 -80.5(2)
C25 Ho N2 C1 127.68(19)
N5 Ho N2 C10 -68.5(4)
N3 Ho N2 C10 96.7(4)
N4 Ho N2 C10 143.1(4)
N1 Ho N2 C10 -170.1(4)
N6 Ho N2 C10 -10.3(4)
C13 Ho N2 C10 112.0(4)
C1 Ho N2 C10 -167.5(5)
C25 Ho N2 C10 -39.8(4)
N5 Ho N3 C13 -58.9(3)
N2 Ho N3 C13 155.01(18)
N4 Ho N3 C13 -0.42(18)
N1 Ho N3 C13 96.67(19)
N6 Ho N3 C13 -93.57(19)
C1 Ho N3 C13 125.35(19)
C25 Ho N3 C13 -83.2(2)
N5 Ho N3 C19 137.0(4)
N2 Ho N3 C19 -9.1(4)
N4 Ho N3 C19 -164.5(4)
N1 Ho N3 C19 -67.4(4)
N6 Ho N3 C19 102.3(4)
C13 Ho N3 C19 -164.1(5)
C1 Ho N3 C19 -38.7(4)
C25 Ho N3 C19 112.7(4)
N5 Ho N4 C13 156.76(19)
N3 Ho N4 C13 0.42(18)
N2 Ho N4 C13 -55.8(3)
N1 Ho N4 C13 -94.4(2)
N6 Ho N4 C13 98.6(2)
C1 Ho N4 C13 -83.4(2)
C25 Ho N4 C13 127.08(19)
N5 Ho N4 C22' -16.7(11)
N3 Ho N4 C22' -173.1(11)
N2 Ho N4 C22' 130.7(11)
N1 Ho N4 C22' 92.1(11)
N6 Ho N4 C22' -74.9(11)
C13 Ho N4 C22' -173.5(12)
C1 Ho N4 C22' 103.1(11)
C25 Ho N4 C22' -46.4(11)
N5 Ho N4 C22 -10.1(13)
N3 Ho N4 C22 -166.5(13)
N2 Ho N4 C22 137.3(13)
N1 Ho N4 C22 98.7(13)
N6 Ho N4 C22 -68.3(13)
C13 Ho N4 C22 -166.9(13)
C1 Ho N4 C22 109.7(13)
C25 Ho N4 C22 -39.8(13)
N3 Ho N5 C25 -42.2(3)
N2 Ho N5 C25 104.56(19)
N4 Ho N5 C25 -90.8(2)
N1 Ho N5 C25 162.68(18)
N6 Ho N5 C25 -0.63(17)
C13 Ho N5 C25 -76.0(2)
C1 Ho N5 C25 133.60(18)
N3 Ho N5 C31 152.1(3)
N2 Ho N5 C31 -61.2(4)
N4 Ho N5 C31 103.5(4)
N1 Ho N5 C31 -3.0(4)
N6 Ho N5 C31 -166.4(4)
C13 Ho N5 C31 118.3(3)
C1 Ho N5 C31 -32.1(4)
C25 Ho N5 C31 -165.7(5)
N5 Ho N6 C25 0.63(17)
N3 Ho N6 C25 162.80(18)
N2 Ho N6 C25 -88.6(2)
N4 Ho N6 C25 104.12(19)
N1 Ho N6 C25 -42.9(3)
C13 Ho N6 C25 133.29(19)
C1 Ho N6 C25 -73.8(2)
N5 Ho N6 C34 -170.3(5)
N3 Ho N6 C34 -8.1(4)
N2 Ho N6 C34 100.4(4)
N4 Ho N6 C34 -66.8(4)
N1 Ho N6 C34 146.2(4)
C13 Ho N6 C34 -37.6(4)
C1 Ho N6 C34 115.3(4)
C25 Ho N6 C34 -170.9(5)
C7' N1 C1 N2 179.2(7)
C7 N1 C1 N2 166.6(6)
Ho N1 C1 N2 -4.5(3)
C7' N1 C1 C2 -0.9(8)
C7 N1 C1 C2 -13.5(7)
Ho N1 C1 C2 175.4(3)
C7' N1 C1 Ho -176.3(7)
C7 N1 C1 Ho 171.1(6)
C10 N2 C1 N1 176.3(3)
Ho N2 C1 N1 4.5(3)
C10 N2 C1 C2 -3.6(5)
Ho N2 C1 C2 -175.4(3)
C10 N2 C1 Ho 171.8(3)
N5 Ho C1 N1 98.4(2)
N3 Ho C1 N1 -83.6(2)
N2 Ho C1 N1 -175.3(3)
N4 Ho C1 N1 -23.2(2)
N6 Ho C1 N1 154.18(19)
C13 Ho C1 N1 -56.7(2)
C25 Ho C1 N1 122.1(2)
N5 Ho C1 N2 -86.4(2)
N3 Ho C1 N2 91.7(2)
N4 Ho C1 N2 152.09(18)
N1 Ho C1 N2 175.3(3)
N6 Ho C1 N2 -30.5(2)
C13 Ho C1 N2 118.63(19)
C25 Ho C1 N2 -62.6(2)
N5 Ho C1 C2 12(4)
N3 Ho C1 C2 -170(4)
N2 Ho C1 C2 98(4)
N4 Ho C1 C2 -110(4)
N1 Ho C1 C2 -87(4)
N6 Ho C1 C2 68(4)
C13 Ho C1 C2 -143(4)
C25 Ho C1 C2 36(4)
N1 C1 C2 C3 54(6)
N2 C1 C2 C3 -126(6)
Ho C1 C2 C3 138(5)
C1 C2 C3 C4 -1(11)
C2 C3 C4 C6 -147(6)
C2 C3 C4 C5 146(6)
C3 C4 C5 C6 108.4(6)
C3 C4 C6 C5 -105.2(5)
C1 N1 C7 C8 118.8(10)
C7' N1 C7 C8 63(4)
Ho N1 C7 C8 -75.6(14)
C1 N1 C7 C9 -120.2(8)
C7' N1 C7 C9 -176(5)
Ho N1 C7 C9 45.4(12)
C1 N1 C7' C9' -90.9(12)
C7 N1 C7' C9' 39(4)
Ho N1 C7' C9' 96.7(16)
C1 N1 C7' C8' 156.0(11)
C7 N1 C7' C8' -74(4)
Ho N1 C7' C8' -16(2)
C1 N2 C10 C11 88.5(5)
Ho N2 C10 C11 -106.1(5)
C1 N2 C10 C12 -147.7(3)
Ho N2 C10 C12 17.7(5)
C22' N4 C13 N3 175.2(7)
C22 N4 C13 N3 170.2(10)
Ho N4 C13 N3 -0.7(3)
C22' N4 C13 C14 -6.4(8)
C22 N4 C13 C14 -11.4(10)
Ho N4 C13 C14 177.7(3)
C22' N4 C13 Ho 175.9(7)
C22 N4 C13 Ho 170.9(10)
C19 N3 C13 N4 170.1(3)
Ho N3 C13 N4 0.7(3)
C19 N3 C13 C14 -8.3(5)
Ho N3 C13 C14 -177.7(3)
C19 N3 C13 Ho 169.4(3)
N5 Ho C13 N4 -30.6(2)
N3 Ho C13 N4 -179.3(3)
N2 Ho C13 N4 148.70(19)
N1 Ho C13 N4 91.7(2)
N6 Ho C13 N4 -86.8(2)
C1 Ho C13 N4 115.6(2)
C25 Ho C13 N4 -63.1(2)
N5 Ho C13 N3 148.63(18)
N2 Ho C13 N3 -32.0(2)
N4 Ho C13 N3 179.3(3)
N1 Ho C13 N3 -89.0(2)
N6 Ho C13 N3 92.52(19)
C1 Ho C13 N3 -65.1(2)
C25 Ho C13 N3 116.14(19)
N5 Ho C13 C14 -136(7)
N3 Ho C13 C14 75(7)
N2 Ho C13 C14 43(7)
N4 Ho C13 C14 -106(7)
N1 Ho C13 C14 -14(7)
N6 Ho C13 C14 167(7)
C1 Ho C13 C14 10(7)
C25 Ho C13 C14 -169(7)
N4 C13 C14 C15 -66(10)
N3 C13 C14 C15 113(10)
Ho C13 C14 C15 39(15)
C13 C14 C15 C16 32(19)
C14 C15 C16 C18 103(10)
C14 C15 C16 C17 35(10)
C15 C16 C17 C18 109.5(5)
C15 C16 C18 C17 -107.0(4)
C13 N3 C19 C21 147.1(3)
Ho N3 C19 C21 -51.5(5)
C13 N3 C19 C20 -91.7(4)
Ho N3 C19 C20 69.7(5)
C13 N4 C22 C23 -107.0(19)
C22' N4 C22 C23 -172(16)
Ho N4 C22 C23 57(3)
C13 N4 C22 C24 133.0(15)
C22' N4 C22 C24 68(15)
Ho N4 C22 C24 -63(3)
C13 N4 C22' C23' -77.3(14)
C22 N4 C22' C23' 41(14)
Ho N4 C22' C23' 95.1(13)
C13 N4 C22' C24' 163.9(14)
C22 N4 C22' C24' -78(15)
Ho N4 C22' C24' -24(2)
C34 N6 C25 N5 173.2(3)
Ho N6 C25 N5 -1.0(3)
C34 N6 C25 C26 -6.4(5)
Ho N6 C25 C26 179.4(3)
C34 N6 C25 Ho 174.2(3)
C31 N5 C25 N6 171.3(3)
Ho N5 C25 N6 1.1(3)
C31 N5 C25 C26 -9.1(4)
Ho N5 C25 C26 -179.3(2)
C31 N5 C25 Ho 170.2(3)
N5 Ho C25 N6 -178.9(3)
N3 Ho C25 N6 -21.7(2)
N2 Ho C25 N6 99.7(2)
N4 Ho C25 N6 -81.7(2)
N1 Ho C25 N6 158.46(18)
C13 Ho C25 N6 -55.3(2)
C1 Ho C25 N6 125.90(19)
N3 Ho C25 N5 157.18(18)
N2 Ho C25 N5 -81.39(19)
N4 Ho C25 N5 97.17(19)
N1 Ho C25 N5 -22.6(2)
N6 Ho C25 N5 178.9(3)
C13 Ho C25 N5 123.55(18)
C1 Ho C25 N5 -55.2(2)
N5 Ho C25 C26 13(5)
N3 Ho C25 C26 170(5)
N2 Ho C25 C26 -68(5)
N4 Ho C25 C26 110(5)
N1 Ho C25 C26 -9(5)
N6 Ho C25 C26 -168(5)
C13 Ho C25 C26 137(5)
C1 Ho C25 C26 -42(5)
N6 C25 C26 C27 -166(3)
N5 C25 C26 C27 14(3)
Ho C25 C26 C27 1(7)
C25 C26 C27 C28 25(9)
C26 C27 C28 C29 -57(8)
C26 C27 C28 C30 10(8)
C27 C28 C29 C30 106.2(8)
C27 C28 C30 C29 -109.5(8)
C25 N5 C31 C33 161.3(3)
Ho N5 C31 C33 -35.4(5)
C25 N5 C31 C32 -77.6(4)
Ho N5 C31 C32 85.7(4)
C25 N6 C34 C36 -127.4(3)
Ho N6 C34 C36 42.0(6)
C25 N6 C34 C35 112.3(4)
Ho N6 C34 C35 -78.2(5)
